data_4088652
loop_
_publ_author_name
'Reiners, Matthias'
'Baabe, Dirk'
'Freytag, Matthias'
'Jones, Peter G.'
'Walter, Marc D.'

_publ_section_title
;
 Closing the Gap: Preparation and Characterization of the First Half-Open
 and Open Manganocene Complexes
;
_journal_issue 11
_journal_name_full Organometallics
_journal_page_first 1986
_journal_paper_doi 10.1021/acs.organomet.6b00281
_journal_volume 35
_journal_year 2016
_chemical_formula_sum 'C26 H46 Mn'
_chemical_formula_weight 413.57
_space_group_IT_number 15
_space_group_name_Hall '-C 2yc'
_space_group_name_H-M_alt 'C 1 2/c 1'
_symmetry_cell_setting monoclinic
_symmetry_space_group_name_H-M 'C 1 2/c 1'
_atom_sites_solution_hydrogens geom
_atom_sites_solution_primary direct
_atom_sites_solution_secondary difmap
_audit_creation_method SHELXL-97
_cell_angle_alpha 90.00
_cell_angle_beta 106.741(6)
_cell_angle_gamma 90.00
_cell_formula_units_Z 8
_cell_length_a 21.2311(13)
_cell_length_b 12.0793(6)
_cell_length_c 20.8194(10)
_cell_measurement_reflns_used 14147
_cell_measurement_temperature 130(2)
_cell_measurement_theta_max 75.1910
_cell_measurement_theta_min 4.2170
_cell_volume 5113.0(5)
_computing_cell_refinement
; 
CrysAlisPro, Agilent Technologies, 
Version 1.171.36.28 (release 01-02-2013 CrysAlis171 .NET) 
(compiled Feb  1 2013,16:14:44)  
;
_computing_data_collection
; 
CrysAlisPro, Agilent Technologies, 
Version 1.171.36.28 (release 01-02-2013 CrysAlis171 .NET) 
(compiled Feb  1 2013,16:14:44) 
;
_computing_data_reduction
; 
CrysAlisPro, Agilent Technologies, 
Version 1.171.36.28 (release 01-02-2013 CrysAlis171 .NET) 
(compiled Feb  1 2013,16:14:44) 
;
_computing_molecular_graphics 'Bruker XP'
_computing_publication_material SHELXL-97
_computing_structure_refinement 'SHELXL-97 (Sheldrick, 1997)'
_computing_structure_solution 'SHELXS-97 (Sheldrick, 1990)'
_diffrn_ambient_temperature 130(2)
_diffrn_detector_area_resol_mean 10.3543
_diffrn_measured_fraction_theta_full 0.999
_diffrn_measured_fraction_theta_max 0.987
_diffrn_measurement_device_type 'Oxford Diffraction Xcalibur, Atlas, Nova'
_diffrn_measurement_method '\w scans'
_diffrn_radiation_monochromator graphite
_diffrn_radiation_source 'fine-focus sealed tube'
_diffrn_radiation_type CuK\a
_diffrn_radiation_wavelength 1.54184
_diffrn_reflns_av_R_equivalents 0.0551
_diffrn_reflns_av_sigmaI/netI 0.0244
_diffrn_reflns_limit_h_max 26
_diffrn_reflns_limit_h_min -26
_diffrn_reflns_limit_k_max 12
_diffrn_reflns_limit_k_min -15
_diffrn_reflns_limit_l_max 25
_diffrn_reflns_limit_l_min -25
_diffrn_reflns_number 46338
_diffrn_reflns_theta_full 75.00
_diffrn_reflns_theta_max 76.29
_diffrn_reflns_theta_min 4.26
_exptl_absorpt_coefficient_mu 4.219
_exptl_absorpt_correction_T_max 1.00000
_exptl_absorpt_correction_T_min 0.56159
_exptl_absorpt_correction_type multi-scan
_exptl_absorpt_process_details
; 
CrysAlisPro, Agilent Technologies, 
Version 1.171.36.28 (release 01-02-2013 CrysAlis171 .NET) 
(compiled Feb  1 2013,16:14:44) 
;
_exptl_crystal_colour red
_exptl_crystal_density_diffrn 1.075
_exptl_crystal_density_method 'not measured'
_exptl_crystal_description plate
_exptl_crystal_F_000 1816
_exptl_crystal_size_max 0.20
_exptl_crystal_size_mid 0.18
_exptl_crystal_size_min 0.02
_refine_diff_density_max 0.294
_refine_diff_density_min -0.362
_refine_diff_density_rms 0.045
_refine_ls_extinction_method none
_refine_ls_goodness_of_fit_ref 1.063
_refine_ls_hydrogen_treatment mixed
_refine_ls_matrix_type full
_refine_ls_number_parameters 296
_refine_ls_number_reflns 5302
_refine_ls_number_restraints 0
_refine_ls_restrained_S_all 1.063
_refine_ls_R_factor_all 0.0432
_refine_ls_R_factor_gt 0.0363
_refine_ls_shift/su_max 0.002
_refine_ls_shift/su_mean 0.000
_refine_ls_structure_factor_coef Fsqd
_refine_ls_weighting_details 'calc w=1/[\s^2^(Fo^2^)+(0.0555P)^2^+1.5741P] where P=(Fo^2^+2Fc^2^)/3'
_refine_ls_weighting_scheme calc
_refine_ls_wR_factor_gt 0.0914
_refine_ls_wR_factor_ref 0.0969
_reflns_number_gt 4651
_reflns_number_total 5302
_reflns_threshold_expression >2sigma(I)
_cod_data_source_file om6b00281_si_004.cif
_cod_data_source_block mr26b
_cod_original_sg_symbol_H-M 'C 2/c'
_cod_database_code 4088652

loop_
_symmetry_equiv_pos_as_xyz
'x, y, z'
'-x, y, -z+1/2'
'x+1/2, y+1/2, z'
'-x+1/2, y+1/2, -z+1/2'
'-x, -y, -z'
'x, -y, z-1/2'
'-x+1/2, -y+1/2, -z'
'x+1/2, -y+1/2, z-1/2'

loop_
_atom_site_label
_atom_site_type_symbol
_atom_site_fract_x
_atom_site_fract_y
_atom_site_fract_z
_atom_site_U_iso_or_equiv
_atom_site_adp_type
_atom_site_occupancy
_atom_site_symmetry_multiplicity
_atom_site_calc_flag
_atom_site_refinement_flags
Mn Mn 0.711309(12) 0.54402(2) 0.600990(12) 0.02887(9) Uani 1 1 d .
C1 C 0.67651(8) 0.60720(14) 0.49950(8) 0.0309(3) Uani 1 1 d .
H1A H 0.6304(10) 0.6009(16) 0.4756(10) 0.032(5) Uiso 1 1 d .
H1B H 0.6860(10) 0.6871(18) 0.5073(10) 0.041(5) Uiso 1 1 d .
C2 C 0.72067(8) 0.54510(12) 0.47043(7) 0.0266(3) Uani 1 1 d .
C3 C 0.78766(8) 0.53881(12) 0.49873(8) 0.0274(3) Uani 1 1 d .
H3 H 0.8123(9) 0.4928(16) 0.4768(9) 0.029(4) Uiso 1 1 d .
C4 C 0.82584(7) 0.57678(12) 0.56442(7) 0.0269(3) Uani 1 1 d .
C5 C 0.80703(8) 0.65941(13) 0.59967(8) 0.0306(3) Uani 1 1 d .
H5A H 0.7739(9) 0.7115(16) 0.5787(10) 0.034(5) Uiso 1 1 d .
H5B H 0.8325(9) 0.6775(16) 0.6439(10) 0.034(5) Uiso 1 1 d .
C6 C 0.68852(8) 0.47741(13) 0.40635(7) 0.0284(3) Uani 1 1 d .
C7 C 0.63209(9) 0.40652(15) 0.41622(10) 0.0410(4) Uani 1 1 d .
H7A H 0.5986 0.4547 0.4254 0.062 Uiso 1 1 calc R
H7B H 0.6491 0.3561 0.4541 0.062 Uiso 1 1 calc R
H7C H 0.6125 0.3634 0.3755 0.062 Uiso 1 1 calc R
C8 C 0.66110(9) 0.55836(14) 0.34822(8) 0.0366(4) Uani 1 1 d .
H8A H 0.6382 0.5169 0.3078 0.055 Uiso 1 1 calc R
H8B H 0.6973 0.6006 0.3398 0.055 Uiso 1 1 calc R
H8C H 0.6302 0.6093 0.3599 0.055 Uiso 1 1 calc R
C9 C 0.73610(9) 0.39824(16) 0.38617(9) 0.0404(4) Uani 1 1 d .
H9A H 0.7124 0.3574 0.3457 0.061 Uiso 1 1 calc R
H9B H 0.7543 0.3459 0.4228 0.061 Uiso 1 1 calc R
H9C H 0.7719 0.4408 0.3771 0.061 Uiso 1 1 calc R
C10 C 0.88977(8) 0.51201(14) 0.59607(8) 0.0307(3) Uani 1 1 d .
C11 C 0.92460(10) 0.54677(16) 0.66814(9) 0.0428(4) Uani 1 1 d .
H11A H 0.8960 0.5315 0.6966 0.064 Uiso 1 1 calc R
H11B H 0.9345 0.6261 0.6694 0.064 Uiso 1 1 calc R
H11C H 0.9656 0.5049 0.6847 0.064 Uiso 1 1 calc R
C12 C 0.93731(9) 0.53335(16) 0.55346(10) 0.0413(4) Uani 1 1 d .
H12A H 0.9440 0.6132 0.5504 0.062 Uiso 1 1 calc R
H12B H 0.9184 0.5030 0.5083 0.062 Uiso 1 1 calc R
H12C H 0.9796 0.4974 0.5746 0.062 Uiso 1 1 calc R
C13 C 0.87532(9) 0.38731(14) 0.59634(9) 0.0389(4) Uani 1 1 d .
H13A H 0.9163 0.3472 0.6170 0.058 Uiso 1 1 calc R
H13B H 0.8564 0.3615 0.5502 0.058 Uiso 1 1 calc R
H13C H 0.8441 0.3737 0.6221 0.058 Uiso 1 1 calc R
C14 C 0.70412(8) 0.40643(14) 0.66622(9) 0.0332(3) Uani 1 1 d .
H14A H 0.7124(9) 0.3336(18) 0.6533(10) 0.038(5) Uiso 1 1 d .
H14B H 0.7350(11) 0.4293(19) 0.7071(12) 0.050(6) Uiso 1 1 d .
C15 C 0.63499(7) 0.42833(13) 0.65947(7) 0.0276(3) Uani 1 1 d .
C16 C 0.61015(7) 0.53108(13) 0.66732(7) 0.0277(3) Uani 1 1 d .
H16 H 0.5630(10) 0.5359(15) 0.6584(10) 0.031(5) Uiso 1 1 d .
C17 C 0.64422(7) 0.63702(13) 0.67804(7) 0.0269(3) Uani 1 1 d .
C18 C 0.71043(8) 0.64837(15) 0.70516(8) 0.0310(3) Uani 1 1 d .
H18A H 0.7296(9) 0.7183(18) 0.7080(10) 0.036(5) Uiso 1 1 d .
H18B H 0.7375(9) 0.5885(17) 0.7278(10) 0.033(5) Uiso 1 1 d .
C19 C 0.58693(8) 0.33001(14) 0.63749(8) 0.0310(3) Uani 1 1 d .
C20 C 0.60525(10) 0.23969(16) 0.69152(10) 0.0464(5) Uani 1 1 d .
H20A H 0.5757 0.1762 0.6775 0.070 Uiso 1 1 calc R
H20B H 0.6010 0.2691 0.7339 0.070 Uiso 1 1 calc R
H20C H 0.6508 0.2161 0.6976 0.070 Uiso 1 1 calc R
C21 C 0.59228(10) 0.28244(17) 0.57094(9) 0.0444(4) Uani 1 1 d .
H21A H 0.6377 0.2592 0.5762 0.067 Uiso 1 1 calc R
H21B H 0.5796 0.3392 0.5360 0.067 Uiso 1 1 calc R
H21C H 0.5629 0.2185 0.5582 0.067 Uiso 1 1 calc R
C22 C 0.51477(9) 0.36062(17) 0.62702(12) 0.0499(5) Uani 1 1 d .
H22A H 0.5019 0.4184 0.5927 0.075 Uiso 1 1 calc R
H22B H 0.5090 0.3880 0.6693 0.075 Uiso 1 1 calc R
H22C H 0.4872 0.2951 0.6124 0.075 Uiso 1 1 calc R
C23 C 0.60032(8) 0.74021(13) 0.65594(8) 0.0303(3) Uani 1 1 d .
C24 C 0.63968(10) 0.84618(16) 0.65584(11) 0.0488(5) Uani 1 1 d .
H24A H 0.6672 0.8370 0.6257 0.073 Uiso 1 1 calc R
H24B H 0.6677 0.8612 0.7014 0.073 Uiso 1 1 calc R
H24C H 0.6094 0.9083 0.6404 0.073 Uiso 1 1 calc R
C25 C 0.56006(10) 0.75428(18) 0.70616(9) 0.0453(4) Uani 1 1 d .
H25A H 0.5324 0.8204 0.6945 0.068 Uiso 1 1 calc R
H25B H 0.5900 0.7623 0.7516 0.068 Uiso 1 1 calc R
H25C H 0.5322 0.6891 0.7044 0.068 Uiso 1 1 calc R
C26 C 0.55316(8) 0.72576(15) 0.58508(8) 0.0358(4) Uani 1 1 d .
H26A H 0.5261 0.7924 0.5725 0.054 Uiso 1 1 calc R
H26B H 0.5247 0.6616 0.5843 0.054 Uiso 1 1 calc R
H26C H 0.5786 0.7141 0.5532 0.054 Uiso 1 1 calc R

loop_
_atom_site_aniso_label
_atom_site_aniso_U_11
_atom_site_aniso_U_22
_atom_site_aniso_U_33
_atom_site_aniso_U_23
_atom_site_aniso_U_13
_atom_site_aniso_U_12
Mn 0.03453(14) 0.02966(14) 0.02243(13) 0.00177(9) 0.00823(10) -0.00048(10)
C1 0.0349(8) 0.0365(9) 0.0214(7) -0.0017(6) 0.0082(6) 0.0080(7)
C2 0.0367(8) 0.0251(7) 0.0200(7) 0.0028(5) 0.0110(6) 0.0030(6)
C3 0.0354(8) 0.0261(7) 0.0242(7) -0.0016(6) 0.0139(6) 0.0011(6)
C4 0.0330(7) 0.0247(7) 0.0262(7) 0.0017(6) 0.0138(6) -0.0035(6)
C5 0.0370(8) 0.0275(8) 0.0292(8) -0.0046(6) 0.0128(6) -0.0043(6)
C6 0.0351(8) 0.0287(7) 0.0218(7) -0.0014(6) 0.0086(6) 0.0017(6)
C7 0.0490(10) 0.0329(9) 0.0431(10) -0.0010(7) 0.0163(8) -0.0050(8)
C8 0.0493(10) 0.0361(9) 0.0221(7) 0.0007(6) 0.0067(7) -0.0003(7)
C9 0.0455(9) 0.0426(10) 0.0316(9) -0.0130(7) 0.0087(7) 0.0067(8)
C10 0.0308(8) 0.0296(8) 0.0309(8) -0.0020(6) 0.0074(6) -0.0031(6)
C11 0.0434(10) 0.0454(10) 0.0342(9) -0.0044(7) 0.0025(7) -0.0006(8)
C12 0.0339(8) 0.0460(10) 0.0466(10) -0.0025(8) 0.0159(8) -0.0027(7)
C13 0.0396(9) 0.0293(8) 0.0432(10) 0.0025(7) 0.0046(7) 0.0020(7)
C14 0.0294(8) 0.0304(8) 0.0391(9) 0.0079(7) 0.0086(7) 0.0031(6)
C15 0.0291(7) 0.0332(8) 0.0203(7) 0.0065(6) 0.0064(5) -0.0003(6)
C16 0.0256(7) 0.0360(8) 0.0223(7) 0.0029(6) 0.0082(6) 0.0006(6)
C17 0.0302(7) 0.0333(8) 0.0189(6) -0.0007(6) 0.0099(5) 0.0013(6)
C18 0.0306(7) 0.0391(9) 0.0224(7) -0.0034(6) 0.0062(6) -0.0007(7)
C19 0.0311(8) 0.0322(8) 0.0288(8) 0.0030(6) 0.0074(6) -0.0011(6)
C20 0.0564(11) 0.0386(10) 0.0389(10) 0.0107(8) 0.0052(8) -0.0122(8)
C21 0.0480(10) 0.0504(11) 0.0337(9) -0.0055(8) 0.0100(7) -0.0060(9)
C22 0.0323(9) 0.0420(10) 0.0747(14) -0.0078(10) 0.0145(9) -0.0059(8)
C23 0.0300(7) 0.0336(8) 0.0274(7) -0.0018(6) 0.0083(6) 0.0014(6)
C24 0.0437(10) 0.0348(10) 0.0611(12) 0.0017(9) 0.0044(9) -0.0027(8)
C25 0.0504(10) 0.0545(12) 0.0349(9) -0.0040(8) 0.0184(8) 0.0158(9)
C26 0.0365(8) 0.0391(9) 0.0289(8) 0.0004(7) 0.0049(6) 0.0064(7)

loop_
_atom_type_symbol
_atom_type_description
_atom_type_scat_dispersion_real
_atom_type_scat_dispersion_imag
_atom_type_scat_source
C C 0.0181 0.0091 'International Tables Vol C Tables 4.2.6.8 and 6.1.1.4'
H H 0.0000 0.0000 'International Tables Vol C Tables 4.2.6.8 and 6.1.1.4'
Mn Mn -0.5299 2.8052 'International Tables Vol C Tables 4.2.6.8 and 6.1.1.4'

loop_
_geom_angle_atom_site_label_1
_geom_angle_atom_site_label_2
_geom_angle_atom_site_label_3
_geom_angle
C1 Mn C14 144.20(7)
C1 Mn C5 80.85(6)
C14 Mn C5 129.98(6)
C1 Mn C18 125.43(6)
C14 Mn C18 79.95(7)
C5 Mn C18 86.40(5)
C2 C1 Mn 98.27(10)
C3 C2 C1 123.95(14)
C3 C2 C6 119.04(13)
C1 C2 C6 116.90(13)
C2 C3 C4 127.95(14)
C5 C4 C3 124.62(15)
C5 C4 C10 119.98(14)
C3 C4 C10 115.30(13)
C4 C5 Mn 87.85(10)
C7 C6 C8 109.14(14)
C7 C6 C9 106.85(14)
C8 C6 C9 108.14(13)
C7 C6 C2 110.33(13)
C8 C6 C2 108.46(13)
C9 C6 C2 113.82(13)
C11 C10 C13 107.82(14)
C11 C10 C4 113.44(14)
C13 C10 C4 110.30(13)
C11 C10 C12 107.86(14)
C13 C10 C12 109.24(14)
C4 C10 C12 108.09(13)
C15 C14 Mn 92.92(10)
C16 C15 C14 124.17(15)
C16 C15 C19 119.00(13)
C14 C15 C19 116.70(14)
C15 C16 C17 128.36(14)
C18 C17 C16 124.05(15)
C18 C17 C23 120.27(15)
C16 C17 C23 115.67(13)
C17 C18 Mn 81.67(9)
C22 C19 C21 107.07(15)
C22 C19 C20 107.97(15)
C21 C19 C20 109.07(15)
C22 C19 C15 113.89(14)
C21 C19 C15 109.91(13)
C20 C19 C15 108.83(13)
C24 C23 C26 107.41(14)
C24 C23 C25 108.62(15)
C26 C23 C25 109.22(14)
C24 C23 C17 113.13(13)
C26 C23 C17 111.40(13)
C25 C23 C17 106.99(13)

loop_
_geom_bond_atom_site_label_1
_geom_bond_atom_site_label_2
_geom_bond_distance
Mn C1 2.1665(16)
Mn C14 2.1792(17)
Mn C5 2.4710(16)
Mn C18 2.5132(16)
C1 C2 1.461(2)
C2 C3 1.376(2)
C2 C6 1.546(2)
C3 C4 1.449(2)
C4 C5 1.365(2)
C4 C10 1.541(2)
C6 C7 1.534(2)
C6 C8 1.534(2)
C6 C9 1.535(2)
C10 C11 1.528(2)
C10 C13 1.538(2)
C10 C12 1.545(2)
C14 C15 1.458(2)
C15 C16 1.377(2)
C15 C19 1.547(2)
C16 C17 1.455(2)
C17 C18 1.363(2)
C17 C23 1.545(2)
C19 C22 1.529(2)
C19 C21 1.534(2)
C19 C20 1.534(2)
C23 C24 1.529(2)
C23 C26 1.536(2)
C23 C25 1.539(2)

loop_
_geom_torsion_atom_site_label_1
_geom_torsion_atom_site_label_2
_geom_torsion_atom_site_label_3
_geom_torsion_atom_site_label_4
_geom_torsion
C14 Mn C1 C2 -81.90(14)
C5 Mn C1 C2 70.87(10)
C18 Mn C1 C2 149.77(9)
Mn C1 C2 C3 -49.10(17)
Mn C1 C2 C6 127.07(11)
C1 C2 C3 C4 9.2(3)
C6 C2 C3 C4 -166.90(14)
C2 C3 C4 C5 -25.4(2)
C2 C3 C4 C10 150.93(15)
C3 C4 C5 Mn 62.08(15)
C10 C4 C5 Mn -114.11(13)
C1 Mn C5 C4 -78.17(10)
C14 Mn C5 C4 81.39(12)
C18 Mn C5 C4 155.07(10)
C3 C2 C6 C7 127.07(15)
C1 C2 C6 C7 -49.30(18)
C3 C2 C6 C8 -113.45(16)
C1 C2 C6 C8 70.19(17)
C3 C2 C6 C9 7.0(2)
C1 C2 C6 C9 -169.40(14)
C5 C4 C10 C11 2.7(2)
C3 C4 C10 C11 -173.86(14)
C5 C4 C10 C13 123.75(16)
C3 C4 C10 C13 -52.78(18)
C5 C4 C10 C12 -116.88(16)
C3 C4 C10 C12 66.59(17)
C1 Mn C14 C15 -64.65(15)
C5 Mn C14 C15 151.48(9)
C18 Mn C14 C15 74.88(10)
Mn C14 C15 C16 -48.80(17)
Mn C14 C15 C19 127.01(12)
C14 C15 C16 C17 5.3(3)
C19 C15 C16 C17 -170.40(14)
C15 C16 C17 C18 -24.2(2)
C15 C16 C17 C23 155.30(15)
C16 C17 C18 Mn 63.53(14)
C23 C17 C18 Mn -115.99(12)
C1 Mn C18 C17 67.69(12)
C14 Mn C18 C17 -84.53(11)
C5 Mn C18 C17 143.79(11)
C16 C15 C19 C22 -0.2(2)
C14 C15 C19 C22 -176.23(16)
C16 C15 C19 C21 119.93(16)
C14 C15 C19 C21 -56.10(18)
C16 C15 C19 C20 -120.69(16)
C14 C15 C19 C20 63.28(19)
C18 C17 C23 C24 10.6(2)
C16 C17 C23 C24 -168.97(14)
C18 C17 C23 C26 131.71(15)
C16 C17 C23 C26 -47.85(18)
C18 C17 C23 C25 -108.98(16)
C16 C17 C23 C25 71.46(17)
